data_7246049
loop_
_publ_author_name
'Kuhl, Nadine'
'Turnbull, Ben W. H.'
'Ji, Yining'
'Larson, Reed T.'
'Shevlin, Michael'
'Prier, Christopher K.'
'Chung, Cheol K.'
'Desmond, Richard'
'Guetschow, Erik'
'He, Cyndi Qixin'
'Itoh, Tetsuji'
'Kuethe, Jeffrey T.'
'Newman, Justin A.'
'Reibarkh, Mikhail'
'Rivera, Nelo R.'
'Shang, Gao'
'Wang, Zhixun'
'Zewge, Daniel'
'Thaisrivongs, David A.'

_publ_section_title
;
 Utilizing biocatalysis and a sulfolane-mediated reductive acetal opening
 to access nemtabrutinib from cyrene
;
_journal_issue 2
_journal_name_full 'Green Chemistry'
_journal_page_first 606
_journal_page_last 613
_journal_paper_doi 10.1039/D2GC04117K
_journal_volume 25
_journal_year 2023
_chemical_absolute_configuration ad
_chemical_formula_moiety 'C6 H14 N O2, C7 H7 O3 S, 2(H2 O)'
_chemical_formula_sum 'C13 H25 N O7 S'
_chemical_formula_weight 339.40
_space_group_crystal_system orthorhombic
_space_group_IT_number 19
_space_group_name_Hall 'P 2ac 2ab'
_space_group_name_H-M_alt 'P 21 21 21'
_atom_sites_solution_hydrogens difmap
_atom_sites_solution_primary dual
_audit_creation_date 2022-09-07
_audit_creation_method
;
Olex2 1.2
(compiled 2017.08.10 svn.r3458 for OlexSys, GUI svn.r5381)
;
_audit_update_record
;
2022-10-28 deposited with the CCDC.	2022-12-07 downloaded from the CCDC.
;
_cell_angle_alpha 90
_cell_angle_beta 90
_cell_angle_gamma 90
_cell_formula_units_Z 4
_cell_length_a 7.9459(9)
_cell_length_b 13.5525(12)
_cell_length_c 15.5352(9)
_cell_measurement_reflns_used 4421
_cell_measurement_temperature 296(2)
_cell_measurement_theta_max 66.428
_cell_measurement_theta_min 4.326
_cell_volume 1672.9(3)
_computing_cell_refinement 'SAINT V8.40B (Bruker, 2016)'
_computing_data_collection 'Bruker APEX3'
_computing_data_reduction 'SAINT V8.40B (Bruker, 2016)'
_computing_molecular_graphics 'Olex2 (Dolomanov et al., 2009)'
_computing_publication_material 'Olex2 (Dolomanov et al., 2009)'
_computing_structure_refinement 'XL (Sheldrick, 2008)'
_computing_structure_solution 'XT (Sheldrick, 2015)'
_diffrn_ambient_temperature 296.15
_diffrn_measured_fraction_theta_full 1.000
_diffrn_measured_fraction_theta_max 1.000
_diffrn_measurement_device_type 'Bruker APEX-II CCD'
_diffrn_measurement_method '\w scans'
_diffrn_radiation_type CuK\a
_diffrn_radiation_wavelength 1.54184
_diffrn_reflns_av_R_equivalents 0.0435
_diffrn_reflns_av_unetI/netI 0.0440
_diffrn_reflns_Laue_measured_fraction_full 1.000
_diffrn_reflns_Laue_measured_fraction_max 1.000
_diffrn_reflns_limit_h_max 9
_diffrn_reflns_limit_h_min -9
_diffrn_reflns_limit_k_max 13
_diffrn_reflns_limit_k_min -16
_diffrn_reflns_limit_l_max 9
_diffrn_reflns_limit_l_min -18
_diffrn_reflns_number 9594
_diffrn_reflns_point_group_measured_fraction_full 0.995
_diffrn_reflns_point_group_measured_fraction_max 0.995
_diffrn_reflns_theta_full 66.514
_diffrn_reflns_theta_max 66.514
_diffrn_reflns_theta_min 4.329
_diffrn_source 'sealed-tube microsource X-ray generator'
_exptl_absorpt_coefficient_mu 2.022
_exptl_absorpt_correction_T_max 0.7528
_exptl_absorpt_correction_T_min 0.6738
_exptl_absorpt_correction_type multi-scan
_exptl_absorpt_process_details
;
SADABS-2016/2 (Bruker,2016/2) was used for absorption correction.
wR2(int) was 0.0854 before and 0.0635 after correction.
The Ratio of minimum to maximum transmission is 0.8951.
The \l/2 correction factor is Not present.
;
_exptl_crystal_colour 'clear colourless'
_exptl_crystal_colour_lustre clear
_exptl_crystal_colour_primary colourless
_exptl_crystal_density_diffrn 1.348
_exptl_crystal_description irregular
_exptl_crystal_F_000 728
_exptl_crystal_size_max 0.1
_exptl_crystal_size_mid 0.09
_exptl_crystal_size_min 0.09
_refine_diff_density_max 0.238
_refine_diff_density_min -0.149
_refine_diff_density_rms 0.053
_refine_ls_abs_structure_details
;
 Flack x determined using 1103 quotients [(I+)-(I-)]/[(I+)+(I-)]
 (Parsons, Flack and Wagner, Acta Cryst. B69 (2013) 249-259).
;
_refine_ls_abs_structure_Flack 0.033(12)
_refine_ls_extinction_method none
_refine_ls_goodness_of_fit_ref 1.049
_refine_ls_hydrogen_treatment mixed
_refine_ls_matrix_type full
_refine_ls_number_parameters 293
_refine_ls_number_reflns 2943
_refine_ls_number_restraints 0
_refine_ls_restrained_S_all 1.049
_refine_ls_R_factor_all 0.0329
_refine_ls_R_factor_gt 0.0307
_refine_ls_shift/su_max 0.000
_refine_ls_shift/su_mean 0.000
_refine_ls_structure_factor_coef Fsqd
_refine_ls_weighting_details 'w=1/[\s^2^(Fo^2^)+(0.0494P)^2^+0.0294P] where P=(Fo^2^+2Fc^2^)/3'
_refine_ls_weighting_scheme calc
_refine_ls_wR_factor_gt 0.0803
_refine_ls_wR_factor_ref 0.0823
_reflns_Friedel_coverage 0.717
_reflns_Friedel_fraction_full 0.988
_reflns_Friedel_fraction_max 0.988
_reflns_number_gt 2778
_reflns_number_total 2943
_reflns_threshold_expression 'I > 2\s(I)'
_cod_data_source_file d2gc04117k2.cif
_cod_data_source_block mdq012_0m
_cod_depositor_comments 'Adding full bibliography for 7246049--7246050.cif.'
_cod_database_code 7246049
_shelx_shelxl_version_number 2018/3
_shelx_space_group_comment
;
The symmetry employed for this shelxl refinement is uniquely defined
by the following loop, which should always be used as a source of
symmetry information in preference to the above space-group names.
They are only intended as comments.
;
_shelx_estimated_absorpt_t_max 0.839
_shelx_estimated_absorpt_t_min 0.823
_olex2_refinement_description
;
1. Fixed Uiso
 At 1.5 times of:
  All O(H) groups, All O(H,H) groups
2.a Free rotating group:
 O2W(H2WA), O1W(H1WA,H1WB)
;
_olex2_submission_special_instructions 'No special instructions were received'

loop_
_space_group_symop_operation_xyz
'x, y, z'
'-x+1/2, -y, z+1/2'
'-x, y+1/2, -z+1/2'
'x+1/2, -y+1/2, -z'

loop_
_atom_site_label
_atom_site_type_symbol
_atom_site_fract_x
_atom_site_fract_y
_atom_site_fract_z
_atom_site_U_iso_or_equiv
_atom_site_adp_type
_atom_site_occupancy
_atom_site_site_symmetry_order
_atom_site_calc_flag
_atom_site_refinement_flags_posn
_atom_site_refinement_flags_adp
_atom_site_refinement_flags_occupancy
_atom_site_disorder_assembly
_atom_site_disorder_group
C1 C 1.1604(3) 0.42089(16) -0.06582(15) 0.0383(5) Uani 1 1 d . . . . .
C2 C 1.2911(3) 0.49529(19) -0.03792(17) 0.0453(5) Uani 1 1 d . . . . .
C3 C 1.3565(4) 0.46930(18) 0.05102(18) 0.0438(6) Uani 1 1 d . . . . .
C4 C 1.4170(3) 0.36281(19) 0.05187(16) 0.0394(5) Uani 1 1 d . . . . .
C5 C 1.2811(4) 0.29359(18) 0.01918(16) 0.0411(5) Uani 1 1 d . . . . .
C6 C 1.0954(3) 0.4380(2) -0.15558(17) 0.0444(5) Uani 1 1 d . . . . .
C7 C 0.8537(5) 0.6987(2) -0.07729(19) 0.0577(7) Uani 1 1 d . . . . .
C8 C 0.7827(4) 0.6054(2) -0.08248(18) 0.0544(7) Uani 1 1 d . . . . .
C9 C 0.7795(4) 0.5432(2) -0.01202(17) 0.0451(6) Uani 1 1 d . . . . .
C10 C 0.8451(3) 0.57487(18) 0.06564(16) 0.0415(5) Uani 1 1 d . . . . .
C11 C 0.9131(5) 0.6687(2) 0.0727(2) 0.0576(7) Uani 1 1 d . . . . .
C12 C 0.9178(6) 0.7289(2) 0.0009(2) 0.0660(9) Uani 1 1 d . . . . .
C13 C 0.8624(9) 0.7654(4) -0.1549(3) 0.0881(14) Uani 1 1 d . . . . .
N1 N 1.4677(4) 0.33276(19) 0.14048(16) 0.0478(5) Uani 1 1 d . . . . .
O1 O 1.2297(2) 0.32263(11) -0.06498(10) 0.0390(4) Uani 1 1 d . . . . .
O2 O 0.9581(3) 0.37348(16) -0.17002(14) 0.0538(5) Uani 1 1 d . . . . .
O3 O 0.9814(3) 0.52020(15) 0.20946(14) 0.0565(5) Uani 1 1 d . . . . .
O4 O 0.6788(3) 0.5156(2) 0.19891(12) 0.0659(6) Uani 1 1 d . . . . .
O5 O 0.8404(4) 0.39591(15) 0.12339(14) 0.0640(6) Uani 1 1 d . . . . .
S1 S 0.83718(8) 0.49544(4) 0.15629(3) 0.04226(18) Uani 1 1 d . . . . .
O2W O 0.8067(3) 0.8541(2) 0.24996(16) 0.0680(6) Uani 1 1 d . . . . .
H2WA H 0.862570 0.805189 0.268793 0.102 Uiso 1 1 d G . . . .
O1W O 0.9745(4) 0.6917(2) 0.3142(2) 0.0837(9) Uani 1 1 d . . . . .
H1WA H 1.071561 0.710175 0.330602 0.126 Uiso 1 1 d G . . . .
H1WB H 0.985409 0.628790 0.282990 0.126 Uiso 1 1 d G . . . .
H2A H 1.385(4) 0.495(2) -0.0837(19) 0.050(8) Uiso 1 1 d . . . . .
H5A H 1.181(4) 0.296(2) 0.0582(18) 0.038(7) Uiso 1 1 d . . . . .
H3A H 1.271(4) 0.479(2) 0.0935(17) 0.039(7) Uiso 1 1 d . . . . .
H6A H 1.188(4) 0.428(2) -0.198(2) 0.048(8) Uiso 1 1 d . . . . .
H6B H 1.067(4) 0.505(2) -0.1586(18) 0.047(7) Uiso 1 1 d . . . . .
H2B H 1.241(5) 0.562(3) -0.037(2) 0.063(10) Uiso 1 1 d . . . . .
H4 H 1.506(4) 0.357(2) 0.017(2) 0.043(8) Uiso 1 1 d . . . . .
H8 H 0.727(6) 0.583(3) -0.137(3) 0.082(13) Uiso 1 1 d . . . . .
H5B H 1.316(5) 0.229(3) 0.017(2) 0.053(8) Uiso 1 1 d . . . . .
H9 H 0.727(4) 0.474(2) -0.022(2) 0.050(8) Uiso 1 1 d . . . . .
H1A H 1.377(6) 0.343(3) 0.176(3) 0.068(11) Uiso 1 1 d . . . . .
H1B H 1.477(5) 0.266(3) 0.143(2) 0.058(9) Uiso 1 1 d . . . . .
H3B H 1.434(5) 0.511(3) 0.069(2) 0.052(8) Uiso 1 1 d . . . . .
H1 H 1.066(4) 0.420(2) -0.0245(19) 0.042(7) Uiso 1 1 d . . . . .
H1C H 1.544(6) 0.365(3) 0.152(3) 0.066(12) Uiso 1 1 d . . . . .
H11 H 0.960(5) 0.688(3) 0.125(2) 0.058(9) Uiso 1 1 d . . . . .
H2 H 0.899(6) 0.394(3) -0.203(3) 0.063(11) Uiso 1 1 d . . . . .
H13A H 0.790(7) 0.737(4) -0.201(4) 0.108(17) Uiso 1 1 d . . . . .
H13B H 0.765(8) 0.821(5) -0.149(4) 0.12(2) Uiso 1 1 d . . . . .
H13C H 0.953(9) 0.783(5) -0.165(4) 0.12(2) Uiso 1 1 d . . . . .
H12 H 0.964(6) 0.793(3) 0.004(3) 0.084(14) Uiso 1 1 d . . . . .
H2WB H 0.880(8) 0.902(4) 0.265(4) 0.112(18) Uiso 1 1 d . . . . .

loop_
_atom_site_aniso_label
_atom_site_aniso_U_11
_atom_site_aniso_U_22
_atom_site_aniso_U_33
_atom_site_aniso_U_23
_atom_site_aniso_U_13
_atom_site_aniso_U_12
C1 0.0370(10) 0.0368(11) 0.0410(11) -0.0004(9) 0.0001(11) 0.0035(10)
C2 0.0475(13) 0.0327(11) 0.0556(13) 0.0029(10) -0.0067(11) -0.0001(12)
C3 0.0431(13) 0.0362(12) 0.0522(13) -0.0042(9) -0.0056(12) -0.0022(10)
C4 0.0361(12) 0.0397(12) 0.0426(12) 0.0008(9) -0.0001(11) 0.0012(10)
C5 0.0465(13) 0.0353(12) 0.0416(11) 0.0019(9) -0.0050(10) -0.0024(10)
C6 0.0451(12) 0.0414(13) 0.0468(13) 0.0047(10) -0.0043(12) 0.0027(11)
C7 0.0672(18) 0.0529(15) 0.0531(14) 0.0026(12) 0.0110(14) 0.0037(15)
C8 0.0597(16) 0.0600(16) 0.0437(13) -0.0062(11) 0.0033(12) 0.0036(14)
C9 0.0443(13) 0.0478(13) 0.0433(12) -0.0096(10) 0.0031(11) -0.0009(11)
C10 0.0382(11) 0.0406(12) 0.0459(12) -0.0080(9) 0.0060(11) 0.0019(11)
C11 0.0713(19) 0.0485(15) 0.0530(15) -0.0074(12) -0.0033(14) -0.0115(14)
C12 0.085(2) 0.0432(17) 0.0699(19) -0.0026(14) 0.0015(17) -0.0095(16)
C13 0.122(4) 0.076(3) 0.066(2) 0.0161(19) 0.014(3) -0.007(3)
N1 0.0455(12) 0.0450(13) 0.0528(13) 0.0038(9) -0.0122(11) -0.0034(11)
O1 0.0466(9) 0.0318(7) 0.0387(8) -0.0011(6) -0.0025(7) 0.0025(7)
O2 0.0536(11) 0.0512(11) 0.0566(11) 0.0055(9) -0.0191(10) -0.0023(9)
O3 0.0550(11) 0.0509(11) 0.0635(11) -0.0052(8) -0.0161(9) 0.0005(9)
O4 0.0505(11) 0.1014(17) 0.0458(9) 0.0004(10) 0.0091(8) 0.0016(13)
O5 0.0903(16) 0.0443(10) 0.0573(11) -0.0038(8) -0.0061(12) -0.0097(11)
S1 0.0414(3) 0.0452(3) 0.0402(3) -0.0057(2) 0.0001(2) -0.0028(3)
O2W 0.0676(15) 0.0680(14) 0.0683(13) -0.0038(11) 0.0004(12) -0.0080(12)
O1W 0.0757(16) 0.0770(17) 0.0983(19) -0.0354(14) -0.0299(15) 0.0189(14)

loop_
_atom_type_symbol
_atom_type_description
_atom_type_scat_dispersion_real
_atom_type_scat_dispersion_imag
_atom_type_scat_source
C C 0.0181 0.0091 'International Tables Vol C Tables 4.2.6.8 and 6.1.1.4'
H H 0.0000 0.0000 'International Tables Vol C Tables 4.2.6.8 and 6.1.1.4'
N N 0.0311 0.0180 'International Tables Vol C Tables 4.2.6.8 and 6.1.1.4'
O O 0.0492 0.0322 'International Tables Vol C Tables 4.2.6.8 and 6.1.1.4'
S S 0.3331 0.5567 'International Tables Vol C Tables 4.2.6.8 and 6.1.1.4'

loop_
_geom_angle_atom_site_label_1
_geom_angle_atom_site_label_2
_geom_angle_atom_site_label_3
_geom_angle
_geom_angle_site_symmetry_1
_geom_angle_site_symmetry_3
_geom_angle_publ_flag
C2 C1 H1 110.0(17) . . ?
C6 C1 C2 113.5(2) . . ?
C6 C1 H1 110.2(18) . . ?
O1 C1 C2 110.5(2) . . ?
O1 C1 C6 106.36(18) . . ?
O1 C1 H1 105.9(17) . . ?
C1 C2 C3 110.0(2) . . ?
C1 C2 H2A 107.4(18) . . ?
C1 C2 H2B 110(2) . . ?
C3 C2 H2A 112.4(17) . . ?
C3 C2 H2B 109(2) . . ?
H2A C2 H2B 108(3) . . ?
C2 C3 C4 109.7(2) . . ?
C2 C3 H3A 110.9(17) . . ?
C2 C3 H3B 112(2) . . ?
C4 C3 H3A 110.0(18) . . ?
C4 C3 H3B 113(2) . . ?
H3A C3 H3B 101(3) . . ?
C3 C4 H4 109(2) . . ?
C5 C4 C3 111.0(2) . . ?
C5 C4 H4 108(2) . . ?
N1 C4 C3 110.6(2) . . ?
N1 C4 C5 109.4(2) . . ?
N1 C4 H4 109(2) . . ?
C4 C5 H5A 110.1(16) . . ?
C4 C5 H5B 113(2) . . ?
O1 C5 C4 109.9(2) . . ?
O1 C5 H5A 108.8(16) . . ?
O1 C5 H5B 109(2) . . ?
H5A C5 H5B 107(3) . . ?
C1 C6 H6A 109.8(19) . . ?
C1 C6 H6B 106.2(18) . . ?
O2 C6 C1 108.4(2) . . ?
O2 C6 H6A 112.3(19) . . ?
O2 C6 H6B 113.7(19) . . ?
H6A C6 H6B 106(3) . . ?
C8 C7 C13 121.2(3) . . ?
C12 C7 C8 118.2(3) . . ?
C12 C7 C13 120.6(4) . . ?
C7 C8 H8 121(2) . . ?
C9 C8 C7 121.2(3) . . ?
C9 C8 H8 118(3) . . ?
C8 C9 C10 119.6(3) . . ?
C8 C9 H9 116.2(18) . . ?
C10 C9 H9 124.2(18) . . ?
C9 C10 C11 120.0(3) . . ?
C9 C10 S1 119.4(2) . . ?
C11 C10 S1 120.5(2) . . ?
C10 C11 H11 119(2) . . ?
C12 C11 C10 119.3(3) . . ?
C12 C11 H11 122(2) . . ?
C7 C12 C11 121.7(3) . . ?
C7 C12 H12 117(3) . . ?
C11 C12 H12 121(3) . . ?
C7 C13 H13A 108(3) . . ?
C7 C13 H13B 108(3) . . ?
C7 C13 H13C 113(6) . . ?
H13A C13 H13B 86(4) . . ?
H13A C13 H13C 120(6) . . ?
H13B C13 H13C 118(6) . . ?
C4 N1 H1A 107(3) . . ?
C4 N1 H1B 109(2) . . ?
C4 N1 H1C 106(3) . . ?
H1A N1 H1B 101(3) . . ?
H1A N1 H1C 113(4) . . ?
H1B N1 H1C 120(4) . . ?
C5 O1 C1 111.90(17) . . ?
C6 O2 H2 111(3) . . ?
O3 S1 C10 106.46(13) . . ?
O4 S1 C10 106.23(13) . . ?
O4 S1 O3 112.48(13) . . ?
O5 S1 C10 106.59(11) . . ?
O5 S1 O3 113.81(15) . . ?
O5 S1 O4 110.69(17) . . ?
H2WA O2W H2WB 97.9 . . ?
H1WA O1W H1WB 108.9 . . ?

loop_
_geom_bond_atom_site_label_1
_geom_bond_atom_site_label_2
_geom_bond_distance
_geom_bond_site_symmetry_2
_geom_bond_publ_flag
C1 C2 1.511(3) . ?
C1 C6 1.505(3) . ?
C1 O1 1.441(3) . ?
C1 H1 0.99(3) . ?
C2 C3 1.518(4) . ?
C2 H2A 1.03(3) . ?
C2 H2B 0.98(4) . ?
C3 C4 1.521(3) . ?
C3 H3A 0.95(3) . ?
C3 H3B 0.89(4) . ?
C4 C5 1.518(4) . ?
C4 N1 1.491(3) . ?
C4 H4 0.89(3) . ?
C5 O1 1.425(3) . ?
C5 H5A 1.00(3) . ?
C5 H5B 0.92(4) . ?
C6 O2 1.415(3) . ?
C6 H6A 0.99(3) . ?
C6 H6B 0.94(3) . ?
C7 C8 1.387(5) . ?
C7 C12 1.380(5) . ?
C7 C13 1.509(5) . ?
C8 C9 1.382(4) . ?
C8 H8 1.00(5) . ?
C9 C10 1.383(4) . ?
C9 H9 1.03(3) . ?
C10 C11 1.386(4) . ?
C10 S1 1.774(3) . ?
C11 C12 1.382(5) . ?
C11 H11 0.93(4) . ?
C12 H12 0.94(4) . ?
C13 H13A 1.00(6) . ?
C13 H13B 1.08(6) . ?
C13 H13C 0.77(7) . ?
N1 H1A 0.92(5) . ?
N1 H1B 0.91(4) . ?
N1 H1C 0.77(5) . ?
O2 H2 0.75(4) . ?
O3 S1 1.452(2) . ?
O4 S1 1.448(2) . ?
O5 S1 1.443(2) . ?
O2W H2WA 0.8502 . ?
O2W H2WB 0.90(6) . ?
O1W H1WA 0.8498 . ?
O1W H1WB 0.9841 . ?

loop_
_geom_hbond_atom_site_label_D
_geom_hbond_atom_site_label_H
_geom_hbond_atom_site_label_A
_geom_hbond_distance_DH
_geom_hbond_distance_HA
_geom_hbond_distance_DA
_geom_hbond_angle_DHA
_geom_hbond_site_symmetry_A
_geom_hbond_publ_flag
O2W H2WA O1W 0.85 1.91 2.761(4) 176.2 . yes
O1W H1WB O3 0.98 1.86 2.837(3) 169.8 . yes
N1 H1A O2W 0.92(5) 1.87(5) 2.781(4) 176(4) 3_745 yes
N1 H1B O2 0.91(4) 1.94(4) 2.834(3) 167(3) 4 yes
O2 H2 O4 0.75(4) 2.04(4) 2.755(3) 157(4) 2_664 yes
O2W H2WB O3 0.90(6) 1.98(6) 2.880(3) 172(5) 3_755 yes

loop_
_geom_torsion_atom_site_label_1
_geom_torsion_atom_site_label_2
_geom_torsion_atom_site_label_3
_geom_torsion_atom_site_label_4
_geom_torsion
_geom_torsion_site_symmetry_1
_geom_torsion_site_symmetry_2
_geom_torsion_site_symmetry_3
_geom_torsion_site_symmetry_4
_geom_torsion_publ_flag
C1 C2 C3 C4 53.3(3) . . . . ?
C2 C1 C6 O2 -171.7(2) . . . . ?
C2 C1 O1 C5 62.1(3) . . . . ?
C2 C3 C4 C5 -53.3(3) . . . . ?
C2 C3 C4 N1 -175.0(2) . . . . ?
C3 C4 C5 O1 56.6(3) . . . . ?
C4 C5 O1 C1 -61.0(3) . . . . ?
C6 C1 C2 C3 -176.9(2) . . . . ?
C6 C1 O1 C5 -174.3(2) . . . . ?
C7 C8 C9 C10 1.3(5) . . . . ?
C8 C7 C12 C11 0.3(6) . . . . ?
C8 C9 C10 C11 0.2(4) . . . . ?
C8 C9 C10 S1 178.9(2) . . . . ?
C9 C10 C11 C12 -1.5(5) . . . . ?
C9 C10 S1 O3 150.4(2) . . . . ?
C9 C10 S1 O4 -89.5(2) . . . . ?
C9 C10 S1 O5 28.6(3) . . . . ?
C10 C11 C12 C7 1.2(6) . . . . ?
C11 C10 S1 O3 -30.9(3) . . . . ?
C11 C10 S1 O4 89.1(3) . . . . ?
C11 C10 S1 O5 -152.8(3) . . . . ?
C12 C7 C8 C9 -1.5(5) . . . . ?
C13 C7 C8 C9 178.0(4) . . . . ?
C13 C7 C12 C11 -179.2(4) . . . . ?
N1 C4 C5 O1 179.1(2) . . . . ?
O1 C1 C2 C3 -57.4(3) . . . . ?
O1 C1 C6 O2 66.5(3) . . . . ?
S1 C10 C11 C12 179.9(3) . . . . ?
